data_7242354
loop_
_publ_author_name
'Khandavilli, Udaya B. Rao'
'Buckley, Aoife M.'
'Maguire, Anita R.'
'Kiran, Mangalampalli S. R. N.'
'Ramamurty, Upadrasta'
'Lawrence, Simon E.'

_publ_section_title
;
 Epimers with distinct mechanical behaviours
;
_journal_issue 34
_journal_name_full CrystEngComm
_journal_page_first 5848
_journal_page_last 5855
_journal_paper_doi 10.1039/D0CE01723J
_journal_volume 23
_journal_year 2021
_chemical_absolute_configuration ad
_chemical_formula_moiety 'C25 H34 O3'
_chemical_formula_sum 'C25 H34 O3'
_chemical_formula_weight 382.52
_space_group_crystal_system monoclinic
_space_group_IT_number 4
_space_group_name_Hall 'P 2yb'
_space_group_name_H-M_alt 'P 1 21 1'
_atom_sites_solution_hydrogens geom
_audit_update_record
;
2021-02-15 deposited with the CCDC.	2021-03-05 downloaded from the CCDC.
;
_cell_angle_alpha 90
_cell_angle_beta 97.129(5)
_cell_angle_gamma 90
_cell_formula_units_Z 2
_cell_length_a 5.3605(4)
_cell_length_b 10.0888(8)
_cell_length_c 21.4700(16)
_cell_measurement_reflns_used 6158
_cell_measurement_temperature 296.(2)
_cell_measurement_theta_max 66.0928
_cell_measurement_theta_min 4.1503
_cell_volume 1152.14(15)
_computing_cell_refinement 'SAINT V8.34A (Bruker AXS Inc., 2013)'
_computing_data_collection 'Bruker Instrument Service v2013.12.0.0'
_computing_data_reduction 'SAINT V8.34A (Bruker AXS Inc., 2013)'
_computing_structure_refinement 'SHELXL-2014/7 (Sheldrick, 2014)'
_diffrn_ambient_temperature 296.(2)
_diffrn_detector_area_resol_mean 8.3333
_diffrn_measured_fraction_theta_full 0.912
_diffrn_measured_fraction_theta_max 0.912
_diffrn_measurement_device_type 'Bruker AXS Kappa APEX II DUO'
_diffrn_measurement_method '\f and \w scans'
_diffrn_radiation_monochromator 'Incoatec Montel Multilayer Mirror'
_diffrn_radiation_type CuK\a
_diffrn_radiation_wavelength 1.54178
_diffrn_reflns_av_R_equivalents 0.0490
_diffrn_reflns_av_unetI/netI 0.0614
_diffrn_reflns_limit_h_max 6
_diffrn_reflns_limit_h_min -6
_diffrn_reflns_limit_k_max 11
_diffrn_reflns_limit_k_min -10
_diffrn_reflns_limit_l_max 25
_diffrn_reflns_limit_l_min -25
_diffrn_reflns_number 8797
_diffrn_reflns_theta_full 66.82
_diffrn_reflns_theta_max 66.82
_diffrn_reflns_theta_min 4.15
_diffrn_source 'Incoatec Microfocus X-ray Source I\mS'
_diffrn_source_type microfocus
_exptl_absorpt_coefficient_mu 0.552
_exptl_absorpt_correction_T_max 0.95
_exptl_absorpt_correction_T_min 0.69
_exptl_absorpt_correction_type multi-scan
_exptl_absorpt_process_details 'SADABS V2014/5 (Bruker AXS Inc.)'
_exptl_crystal_colour colourless
_exptl_crystal_density_diffrn 1.103
_exptl_crystal_density_method 'not measured'
_exptl_crystal_description plate
_exptl_crystal_F_000 416
_exptl_crystal_size_max 0.359
_exptl_crystal_size_mid 0.325
_exptl_crystal_size_min 0.096
_refine_diff_density_max 0.209
_refine_diff_density_min -0.143
_refine_ls_abs_structure_details
;
Flack x determined using 1192 quotients [(I+)-(I-)]/[(I+)+(I-)]
(Parsons, Flack and Wagner, Acta Cryst. B69 (2013) 249-259).
;
_refine_ls_abs_structure_Flack 0.03(14)
_refine_ls_extinction_method none
_refine_ls_goodness_of_fit_ref 1.076
_refine_ls_hydrogen_treatment constr
_refine_ls_matrix_type full
_refine_ls_number_parameters 258
_refine_ls_number_reflns 3444
_refine_ls_number_restraints 1
_refine_ls_restrained_S_all 1.076
_refine_ls_R_factor_all 0.0666
_refine_ls_R_factor_gt 0.0607
_refine_ls_shift/su_max 0.005
_refine_ls_shift/su_mean 0.000
_refine_ls_structure_factor_coef Fsqd
_refine_ls_weighting_details 'w=1/[\s^2^(Fo^2^)+(0.0834P)^2^+0.2330P] where P=(Fo^2^+2Fc^2^)/3'
_refine_ls_weighting_scheme calc
_refine_ls_wR_factor_gt 0.1594
_refine_ls_wR_factor_ref 0.1650
_reflns_number_gt 3069
_reflns_number_total 3444
_reflns_threshold_expression 'I > 2\s(I)'
_cod_data_source_file d0ce01723j2.cif
_cod_data_source_block 3b_isopropyl_bending
_cod_depositor_comments 'Adding full bibliography for 7242352--7242359.cif.'
_cod_database_code 7242354

loop_
_space_group_symop_operation_xyz
'x, y, z'
'-x, y+1/2, -z'

loop_
_atom_site_type_symbol
_atom_site_label
_atom_site_fract_x
_atom_site_fract_y
_atom_site_fract_z
_atom_site_U_iso_or_equiv
_atom_site_adp_type
_atom_site_calc_flag
_atom_site_refinement_flags_adp
_atom_site_refinement_flags_occupancy
_atom_site_refinement_flags_posn
_atom_site_occupancy
_atom_site_disorder_assembly
_atom_site_disorder_group
O O1 0.5938(5) 0.3983(4) 0.22644(11) 0.0754(10) Uani d . . . 1 . .
C C2 0.7721(6) 0.4187(5) 0.18264(16) 0.0628(12) Uani d . . . 1 . .
H H2 0.9394 0.3947 0.2033 0.075 Uiso calc U . R 1 . .
C C3 0.7797(9) 0.5602(6) 0.1612(2) 0.0773(14) Uani d . . . 1 . .
H H3A 0.8246 0.6167 0.1975 0.093 Uiso calc U . R 1 . .
H H3B 0.6135 0.586 0.142 0.093 Uiso calc U . R 1 . .
C C4 0.9677(13) 0.5819(8) 0.1143(2) 0.0975(18) Uani d . . . 1 . .
H H4 1.1358 0.5592 0.1348 0.117 Uiso calc U . R 1 . .
C C5 0.971(2) 0.7252(11) 0.0923(4) 0.162(4) Uani d . . . 1 . .
H H5A 0.8076 0.7492 0.0721 0.242 Uiso calc U . R 1 . .
H H5B 1.0923 0.7349 0.0633 0.242 Uiso calc U . R 1 . .
H H5C 1.0159 0.7821 0.1278 0.242 Uiso calc U . R 1 . .
C C6 0.8992(17) 0.4852(9) 0.0593(2) 0.124(3) Uani d . . . 1 . .
H H6A 0.7372 0.5098 0.0371 0.149 Uiso calc U . R 1 . .
H H6B 1.0233 0.4924 0.0302 0.149 Uiso calc U . R 1 . .
C C7 0.8883(12) 0.3451(7) 0.0811(2) 0.0976(19) Uani d . . . 1 . .
H H7A 1.0544 0.3186 0.1001 0.117 Uiso calc U . R 1 . .
H H7B 0.8421 0.2885 0.0449 0.117 Uiso calc U . R 1 . .
C C8 0.7019(7) 0.3230(6) 0.12831(18) 0.0724(14) Uani d . . . 1 . .
H H8 0.5367 0.3506 0.1077 0.087 Uiso calc U . R 1 . .
C C9 0.6758(9) 0.1784(7) 0.1483(2) 0.0837(15) Uani d . . . 1 . .
H H9 0.5513 0.1783 0.1781 0.1 Uiso calc U . R 1 . .
C C10 0.5684(14) 0.0914(10) 0.0940(3) 0.122(2) Uani d . . . 1 . .
H H10A 0.4268 0.1349 0.0709 0.184 Uiso calc U . R 1 . .
H H10B 0.5157 0.0084 0.1098 0.184 Uiso calc U . R 1 . .
H H10C 0.6947 0.0759 0.0668 0.184 Uiso calc U . R 1 . .
C C11 0.9119(13) 0.1187(9) 0.1828(4) 0.126(3) Uani d . . . 1 . .
H H11A 1.0453 0.1241 0.1569 0.19 Uiso calc U . R 1 . .
H H11B 0.8818 0.0276 0.1922 0.19 Uiso calc U . R 1 . .
H H11C 0.9587 0.1666 0.2211 0.19 Uiso calc U . R 1 . .
C C12 0.6626(6) 0.4566(5) 0.28601(15) 0.0530(10) Uani d . . . 1 . .
H H12 0.8414 0.4799 0.2907 0.064 Uiso calc U . R 1 . .
C C13 0.5068(8) 0.5806(5) 0.29164(19) 0.0646(12) Uani d . . . 1 . .
O O14 0.2832(6) 0.5849(5) 0.2836(3) 0.1187(16) Uani d . . . 1 . .
O O15 0.6471(6) 0.6844(4) 0.30895(14) 0.0746(9) Uani d . . . 1 . .
C C16 0.5297(13) 0.8135(7) 0.3146(3) 0.0973(19) Uani d . . . 1 . .
H H16 0.3918 0.8061 0.3404 0.117 Uiso calc U . R 1 . .
C C17 0.4351(18) 0.8661(9) 0.2524(4) 0.134(3) Uani d . . . 1 . .
H H17A 0.571 0.8722 0.2273 0.201 Uiso calc U . R 1 . .
H H17B 0.3647 0.9526 0.2568 0.201 Uiso calc U . R 1 . .
H H17C 0.3079 0.808 0.2323 0.201 Uiso calc U . R 1 . .
C C18 0.740(2) 0.9018(11) 0.3478(6) 0.205(7) Uani d . . . 1 . .
H H18A 0.7998 0.8646 0.3881 0.308 Uiso calc U . R 1 . .
H H18B 0.6753 0.9892 0.3534 0.308 Uiso calc U . R 1 . .
H H18C 0.8761 0.9067 0.3228 0.308 Uiso calc U . R 1 . .
C C19 0.6140(6) 0.3598(4) 0.33690(16) 0.0496(9) Uani d . . . 1 . .
C C20 0.7761(6) 0.3515(4) 0.39120(16) 0.0490(9) Uani d . . . 1 . .
H H20 0.92 0.4039 0.3962 0.059 Uiso calc U . R 1 . .
C C21 0.7277(7) 0.2637(4) 0.44029(17) 0.0531(9) Uani d . . . 1 . .
C C22 0.8943(8) 0.2547(5) 0.49680(19) 0.0678(11) Uani d . . . 1 . .
H H22 1.037 0.3079 0.5024 0.081 Uiso calc U . R 1 . .
C C23 0.8476(10) 0.1690(6) 0.5429(2) 0.0816(14) Uani d . . . 1 . .
H H23 0.9583 0.1637 0.5798 0.098 Uiso calc U . R 1 . .
C C24 0.6354(10) 0.0899(7) 0.5349(2) 0.0865(15) Uani d . . . 1 . .
H H24 0.6053 0.0314 0.5667 0.104 Uiso calc U . R 1 . .
C C25 0.4708(9) 0.0958(6) 0.4818(2) 0.0781(14) Uani d . . . 1 . .
H H25 0.3302 0.041 0.4772 0.094 Uiso calc U . R 1 . .
C C26 0.5121(7) 0.1858(5) 0.43269(19) 0.0597(10) Uani d . . . 1 . .
C C27 0.3468(7) 0.1968(5) 0.3767(2) 0.0674(12) Uani d . . . 1 . .
H H27 0.2019 0.1452 0.3714 0.081 Uiso calc U . R 1 . .
C C28 0.3943(7) 0.2812(5) 0.33020(19) 0.0618(11) Uani d . . . 1 . .
H H28 0.2813 0.2872 0.2938 0.074 Uiso calc U . R 1 . .

loop_
_atom_site_aniso_label
_atom_site_aniso_U_11
_atom_site_aniso_U_22
_atom_site_aniso_U_33
_atom_site_aniso_U_12
_atom_site_aniso_U_13
_atom_site_aniso_U_23
O1 0.0531(14) 0.124(3) 0.0494(13) -0.0174(16) 0.0077(10) -0.0168(15)
C2 0.0441(18) 0.093(4) 0.0507(18) 0.0002(19) 0.0047(14) 0.003(2)
C3 0.076(3) 0.096(5) 0.060(2) 0.012(3) 0.006(2) 0.007(2)
C4 0.118(4) 0.107(5) 0.072(3) 0.000(4) 0.027(3) 0.017(3)
C5 0.245(11) 0.140(9) 0.105(5) -0.024(7) 0.045(6) 0.038(5)
C6 0.167(6) 0.156(8) 0.055(3) 0.006(5) 0.037(3) 0.011(4)
C7 0.110(4) 0.120(6) 0.068(3) 0.007(4) 0.030(3) -0.010(3)
C8 0.052(2) 0.110(5) 0.053(2) 0.010(2) -0.0015(15) -0.010(2)
C9 0.069(3) 0.107(5) 0.075(3) -0.012(3) 0.006(2) -0.017(3)
C10 0.119(5) 0.134(7) 0.111(4) -0.011(5) 0.004(4) -0.045(4)
C11 0.098(4) 0.116(7) 0.154(6) -0.011(4) -0.025(4) 0.026(5)
C12 0.0439(17) 0.066(3) 0.0495(17) -0.0037(16) 0.0060(13) -0.0017(16)
C13 0.056(2) 0.076(4) 0.062(2) 0.010(2) 0.0105(17) 0.017(2)
O14 0.0551(19) 0.106(4) 0.193(4) 0.013(2) 0.008(2) 0.033(3)
O15 0.0759(18) 0.072(2) 0.0733(17) 0.0143(17) 0.0005(14) -0.0115(16)
C16 0.116(4) 0.085(5) 0.090(3) 0.041(4) 0.009(3) 0.001(3)
C17 0.167(7) 0.093(6) 0.133(5) 0.014(5) -0.013(5) 0.029(5)
C18 0.238(12) 0.115(9) 0.229(10) 0.073(8) -0.105(9) -0.102(8)
C19 0.0438(17) 0.048(3) 0.0578(18) 0.0036(16) 0.0080(14) -0.0054(16)
C20 0.0393(15) 0.051(3) 0.0569(17) -0.0027(15) 0.0069(13) -0.0005(16)
C21 0.0516(19) 0.048(3) 0.062(2) 0.0090(17) 0.0146(15) 0.0033(18)
C22 0.066(2) 0.070(3) 0.067(2) -0.001(2) 0.0043(18) 0.013(2)
C23 0.090(3) 0.080(4) 0.074(3) 0.011(3) 0.008(2) 0.023(2)
C24 0.091(3) 0.086(4) 0.086(3) 0.012(3) 0.027(3) 0.032(3)
C25 0.067(3) 0.063(4) 0.108(4) -0.002(2) 0.028(3) 0.020(3)
C26 0.0507(19) 0.053(3) 0.078(2) 0.0041(18) 0.0180(17) 0.004(2)
C27 0.0474(19) 0.063(3) 0.093(3) -0.0111(19) 0.0134(18) 0.000(2)
C28 0.0471(19) 0.067(3) 0.070(2) -0.0017(18) 0.0022(16) -0.006(2)

loop_
_atom_type_symbol
_atom_type_description
_atom_type_scat_dispersion_real
_atom_type_scat_dispersion_imag
_atom_type_scat_source
C C 0.0181 0.0091 'International Tables Vol C Tables 4.2.6.8 and 6.1.1.4'
H H 0.0000 0.0000 'International Tables Vol C Tables 4.2.6.8 and 6.1.1.4'
O O 0.0492 0.0322 'International Tables Vol C Tables 4.2.6.8 and 6.1.1.4'

loop_
_geom_angle_atom_site_label_1
_geom_angle_atom_site_label_2
_geom_angle_atom_site_label_3
_geom_angle_site_symmetry_1
_geom_angle_site_symmetry_3
_geom_angle
_geom_angle_publ_flag
C12 O1 C2 . . 114.3(3) ?
O1 C2 C3 . . 112.5(4) ?
O1 C2 C8 . . 106.8(3) ?
C3 C2 C8 . . 112.4(4) ?
O1 C2 H2 . . 108.3 ?
C3 C2 H2 . . 108.3 ?
C8 C2 H2 . . 108.3 ?
C2 C3 C4 . . 112.6(5) ?
C2 C3 H3A . . 109.1 ?
C4 C3 H3A . . 109.1 ?
C2 C3 H3B . . 109.1 ?
C4 C3 H3B . . 109.1 ?
H3A C3 H3B . . 107.8 ?
C5 C4 C3 . . 112.0(7) ?
C5 C4 C6 . . 112.1(6) ?
C3 C4 C6 . . 107.5(6) ?
C5 C4 H4 . . 108.4 ?
C3 C4 H4 . . 108.4 ?
C6 C4 H4 . . 108.4 ?
C4 C5 H5A . . 109.5 ?
C4 C5 H5B . . 109.5 ?
H5A C5 H5B . . 109.5 ?
C4 C5 H5C . . 109.5 ?
H5A C5 H5C . . 109.5 ?
H5B C5 H5C . . 109.5 ?
C7 C6 C4 . . 112.0(5) ?
C7 C6 H6A . . 109.2 ?
C4 C6 H6A . . 109.2 ?
C7 C6 H6B . . 109.2 ?
C4 C6 H6B . . 109.2 ?
H6A C6 H6B . . 107.9 ?
C6 C7 C8 . . 113.6(5) ?
C6 C7 H7A . . 108.8 ?
C8 C7 H7A . . 108.8 ?
C6 C7 H7B . . 108.8 ?
C8 C7 H7B . . 108.8 ?
H7A C7 H7B . . 107.7 ?
C7 C8 C2 . . 107.2(4) ?
C7 C8 C9 . . 114.5(5) ?
C2 C8 C9 . . 114.3(4) ?
C7 C8 H8 . . 106.8 ?
C2 C8 H8 . . 106.8 ?
C9 C8 H8 . . 106.8 ?
C11 C9 C10 . . 111.2(7) ?
C11 C9 C8 . . 114.6(5) ?
C10 C9 C8 . . 112.0(5) ?
C11 C9 H9 . . 106.1 ?
C10 C9 H9 . . 106.1 ?
C8 C9 H9 . . 106.1 ?
C9 C10 H10A . . 109.5 ?
C9 C10 H10B . . 109.5 ?
H10A C10 H10B . . 109.5 ?
C9 C10 H10C . . 109.5 ?
H10A C10 H10C . . 109.5 ?
H10B C10 H10C . . 109.5 ?
C9 C11 H11A . . 109.5 ?
C9 C11 H11B . . 109.5 ?
H11A C11 H11B . . 109.5 ?
C9 C11 H11C . . 109.5 ?
H11A C11 H11C . . 109.5 ?
H11B C11 H11C . . 109.5 ?
O1 C12 C19 . . 109.6(4) ?
O1 C12 C13 . . 109.3(3) ?
C19 C12 C13 . . 109.2(3) ?
O1 C12 H12 . . 109.6 ?
C19 C12 H12 . . 109.6 ?
C13 C12 H12 . . 109.6 ?
O14 C13 O15 . . 122.8(5) ?
O14 C13 C12 . . 124.9(5) ?
O15 C13 C12 . . 112.2(3) ?
C13 O15 C16 . . 119.8(4) ?
O15 C16 C17 . . 110.5(5) ?
O15 C16 C18 . . 104.9(5) ?
C17 C16 C18 . . 111.2(9) ?
O15 C16 H16 . . 110.0 ?
C17 C16 H16 . . 110.0 ?
C18 C16 H16 . . 110.0 ?
C16 C17 H17A . . 109.5 ?
C16 C17 H17B . . 109.5 ?
H17A C17 H17B . . 109.5 ?
C16 C17 H17C . . 109.5 ?
H17A C17 H17C . . 109.5 ?
H17B C17 H17C . . 109.5 ?
C16 C18 H18A . . 109.5 ?
C16 C18 H18B . . 109.5 ?
H18A C18 H18B . . 109.5 ?
C16 C18 H18C . . 109.5 ?
H18A C18 H18C . . 109.5 ?
H18B C18 H18C . . 109.5 ?
C20 C19 C28 . . 119.1(3) ?
C20 C19 C12 . . 120.5(3) ?
C28 C19 C12 . . 120.4(3) ?
C19 C20 C21 . . 120.9(3) ?
C19 C20 H20 . . 119.5 ?
C21 C20 H20 . . 119.5 ?
C26 C21 C22 . . 119.4(4) ?
C26 C21 C20 . . 119.3(3) ?
C22 C21 C20 . . 121.3(4) ?
C23 C22 C21 . . 120.7(5) ?
C23 C22 H22 . . 119.7 ?
C21 C22 H22 . . 119.7 ?
C22 C23 C24 . . 120.0(5) ?
C22 C23 H23 . . 120.0 ?
C24 C23 H23 . . 120.0 ?
C25 C24 C23 . . 121.2(5) ?
C25 C24 H24 . . 119.4 ?
C23 C24 H24 . . 119.4 ?
C24 C25 C26 . . 120.3(5) ?
C24 C25 H25 . . 119.8 ?
C26 C25 H25 . . 119.8 ?
C21 C26 C27 . . 118.8(4) ?
C21 C26 C25 . . 118.4(4) ?
C27 C26 C25 . . 122.8(4) ?
C28 C27 C26 . . 121.4(4) ?
C28 C27 H27 . . 119.3 ?
C26 C27 H27 . . 119.3 ?
C27 C28 C19 . . 120.4(4) ?
C27 C28 H28 . . 119.8 ?
C19 C28 H28 . . 119.8 ?

loop_
_geom_bond_atom_site_label_1
_geom_bond_atom_site_label_2
_geom_bond_site_symmetry_2
_geom_bond_distance
_geom_bond_publ_flag
O1 C12 . 1.414(4) ?
O1 C2 . 1.436(4) ?
C2 C3 . 1.501(8) ?
C2 C8 . 1.525(7) ?
C2 H2 . 0.98 ?
C3 C4 . 1.527(7) ?
C3 H3A . 0.97 ?
C3 H3B . 0.97 ?
C4 C5 . 1.522(13) ?
C4 C6 . 1.540(10) ?
C4 H4 . 0.98 ?
C5 H5A . 0.96 ?
C5 H5B . 0.96 ?
C5 H5C . 0.96 ?
C6 C7 . 1.493(11) ?
C6 H6A . 0.97 ?
C6 H6B . 0.97 ?
C7 C8 . 1.526(7) ?
C7 H7A . 0.97 ?
C7 H7B . 0.97 ?
C8 C9 . 1.532(9) ?
C8 H8 . 0.98 ?
C9 C11 . 1.510(9) ?
C9 C10 . 1.515(8) ?
C9 H9 . 0.98 ?
C10 H10A . 0.96 ?
C10 H10B . 0.96 ?
C10 H10C . 0.96 ?
C11 H11A . 0.96 ?
C11 H11B . 0.96 ?
C11 H11C . 0.96 ?
C12 C19 . 1.512(6) ?
C12 C13 . 1.517(7) ?
C12 H12 . 0.98 ?
C13 O14 . 1.191(5) ?
C13 O15 . 1.315(6) ?
O15 C16 . 1.458(7) ?
C16 C17 . 1.468(9) ?
C16 C18 . 1.541(13) ?
C16 H16 . 0.98 ?
C17 H17A . 0.96 ?
C17 H17B . 0.96 ?
C17 H17C . 0.96 ?
C18 H18A . 0.96 ?
C18 H18B . 0.96 ?
C18 H18C . 0.96 ?
C19 C20 . 1.368(5) ?
C19 C28 . 1.412(6) ?
C20 C21 . 1.425(5) ?
C20 H20 . 0.93 ?
C21 C26 . 1.391(6) ?
C21 C22 . 1.417(5) ?
C22 C23 . 1.360(7) ?
C22 H22 . 0.93 ?
C23 C24 . 1.383(8) ?
C23 H23 . 0.93 ?
C24 C25 . 1.355(7) ?
C24 H24 . 0.93 ?
C25 C26 . 1.429(7) ?
C25 H25 . 0.93 ?
C26 C27 . 1.406(6) ?
C27 C28 . 1.360(7) ?
C27 H27 . 0.93 ?
C28 H28 . 0.93 ?

loop_
_geom_torsion_atom_site_label_1
_geom_torsion_atom_site_label_2
_geom_torsion_atom_site_label_3
_geom_torsion_atom_site_label_4
_geom_torsion_site_symmetry_1
_geom_torsion_site_symmetry_2
_geom_torsion_site_symmetry_3
_geom_torsion_site_symmetry_4
_geom_torsion
_geom_torsion_publ_flag
C12 O1 C2 C3 . . . . -69.9(4) ?
C12 O1 C2 C8 . . . . 166.4(4) ?
O1 C2 C3 C4 . . . . -179.5(4) ?
C8 C2 C3 C4 . . . . -58.9(5) ?
C2 C3 C4 C5 . . . . 179.3(6) ?
C2 C3 C4 C6 . . . . 55.7(6) ?
C5 C4 C6 C7 . . . . -178.3(8) ?
C3 C4 C6 C7 . . . . -54.7(8) ?
C4 C6 C7 C8 . . . . 57.7(8) ?
C6 C7 C8 C2 . . . . -55.6(6) ?
C6 C7 C8 C9 . . . . 176.5(5) ?
O1 C2 C8 C7 . . . . 179.3(4) ?
C3 C2 C8 C7 . . . . 55.5(5) ?
O1 C2 C8 C9 . . . . -52.6(5) ?
C3 C2 C8 C9 . . . . -176.4(4) ?
C7 C8 C9 C11 . . . . 63.6(6) ?
C2 C8 C9 C11 . . . . -60.7(6) ?
C7 C8 C9 C10 . . . . -64.3(6) ?
C2 C8 C9 C10 . . . . 171.4(4) ?
C2 O1 C12 C19 . . . . -135.8(4) ?
C2 O1 C12 C13 . . . . 104.5(4) ?
O1 C12 C13 O14 . . . . 54.4(6) ?
C19 C12 C13 O14 . . . . -65.5(5) ?
O1 C12 C13 O15 . . . . -127.9(3) ?
C19 C12 C13 O15 . . . . 112.1(3) ?
O14 C13 O15 C16 . . . . -4.5(7) ?
C12 C13 O15 C16 . . . . 177.9(4) ?
C13 O15 C16 C17 . . . . -71.0(7) ?
C13 O15 C16 C18 . . . . 169.0(7) ?
O1 C12 C19 C20 . . . . 142.3(3) ?
C13 C12 C19 C20 . . . . -98.0(4) ?
O1 C12 C19 C28 . . . . -40.7(5) ?
C13 C12 C19 C28 . . . . 79.0(5) ?
C28 C19 C20 C21 . . . . 0.9(5) ?
C12 C19 C20 C21 . . . . 178.0(3) ?
C19 C20 C21 C26 . . . . -0.1(5) ?
C19 C20 C21 C22 . . . . -179.8(4) ?
C26 C21 C22 C23 . . . . 1.3(7) ?
C20 C21 C22 C23 . . . . -179.0(5) ?
C21 C22 C23 C24 . . . . -0.2(8) ?
C22 C23 C24 C25 . . . . -0.2(9) ?
C23 C24 C25 C26 . . . . -0.7(9) ?
C22 C21 C26 C27 . . . . 179.3(4) ?
C20 C21 C26 C27 . . . . -0.4(6) ?
C22 C21 C26 C25 . . . . -2.1(6) ?
C20 C21 C26 C25 . . . . 178.3(4) ?
C24 C25 C26 C21 . . . . 1.8(7) ?
C24 C25 C26 C27 . . . . -179.6(5) ?
C21 C26 C27 C28 . . . . 0.2(7) ?
C25 C26 C27 C28 . . . . -178.4(5) ?
C26 C27 C28 C19 . . . . 0.5(7) ?
C20 C19 C28 C27 . . . . -1.1(6) ?
C12 C19 C28 C27 . . . . -178.2(4) ?
